data_1562284
loop_
_publ_author_name
'Hao, Wenyu'
'Han, Yemao'
'Huang, Rongjin'
'Feng, Kai'
'Yin, Wenlong'
'Yao, Jiyong'
'Wu, Yicheng'

_publ_section_title
;
 Ag1.75InSb5.75Se11: A new noncentrosymmetric compound with
 congruent-melting behavior
;
_journal_name_full 'Journal of Solid State Chemistry'
_journal_page_first 196
_journal_page_last 201
_journal_paper_doi 10.1016/j.jssc.2014.06.026
_journal_volume 218
_journal_year 2014
_chemical_formula_sum 'Ag1.75 In Sb5.75 Se11'
_chemical_formula_weight 1872.27
_space_group_IT_number 8
_space_group_name_Hall 'C -2y'
_space_group_name_H-M_alt 'C 1 m 1'
_symmetry_cell_setting monoclinic
_symmetry_space_group_name_H-M 'C 1 m 1'
_atom_sites_solution_hydrogens .
_atom_sites_solution_primary direct
_atom_sites_solution_secondary difmap
_cell_angle_alpha 90.00
_cell_angle_beta 105.830(5)
_cell_angle_gamma 90.00
_cell_formula_units_Z 2
_cell_length_a 13.4191(10)
_cell_length_b 4.0844(3)
_cell_length_c 19.1652(14)
_cell_measurement_reflns_used .
_cell_measurement_temperature 153(2)
_cell_measurement_theta_max .
_cell_measurement_theta_min .
_cell_volume 1010.59(13)
_computing_cell_refinement 'CrystalClear (Rigaku Inc., 2008)'
_computing_data_collection 'CrystalClear (Rigaku Inc., 2008)'
_computing_data_reduction 'CrystalClear (Rigaku Inc., 2008)'
_computing_molecular_graphics 'SHELXL-97 (Sheldrick, 1997)'
_computing_publication_material 'SHELXL-97 (Sheldrick, 1997)'
_computing_structure_refinement 'SHELXL-97 (Sheldrick, 1997)'
_computing_structure_solution 'SHELXS-97 (Sheldrick, 1990)'
_diffrn_ambient_temperature 153(2)
_diffrn_detector_area_resol_mean 28.5714
_diffrn_measured_fraction_theta_full 0.987
_diffrn_measured_fraction_theta_max 0.987
_diffrn_measurement_device_type 'Rigaku AFC10 diffractometer'
_diffrn_measurement_method dtprofit.ref
_diffrn_radiation_monochromator 'Graphite Monochromator'
_diffrn_radiation_source 'Rotating Anode'
_diffrn_radiation_type MoK\a
_diffrn_radiation_wavelength 0.71073
_diffrn_reflns_av_R_equivalents 0.0450
_diffrn_reflns_av_sigmaI/netI 0.0382
_diffrn_reflns_limit_h_max 17
_diffrn_reflns_limit_h_min -17
_diffrn_reflns_limit_k_max 5
_diffrn_reflns_limit_k_min -5
_diffrn_reflns_limit_l_max 25
_diffrn_reflns_limit_l_min -25
_diffrn_reflns_number 12300
_diffrn_reflns_theta_full 28.17
_diffrn_reflns_theta_max 28.17
_diffrn_reflns_theta_min 2.21
_diffrn_standards_decay_% .
_diffrn_standards_interval_count .
_diffrn_standards_interval_time .
_diffrn_standards_number .
_exptl_absorpt_coefficient_mu 30.128
_exptl_absorpt_correction_T_max 0.065
_exptl_absorpt_correction_T_min 0.014
_exptl_absorpt_correction_type numerical
_exptl_absorpt_process_details 'face indexed'
_exptl_crystal_colour Grey
_exptl_crystal_density_diffrn 6.153
_exptl_crystal_density_method 'not measured'
_exptl_crystal_description Chip
_exptl_crystal_F_000 1597
_exptl_crystal_size_max 0.18
_exptl_crystal_size_mid 0.13
_exptl_crystal_size_min 0.09
_refine_diff_density_max 2.121
_refine_diff_density_min -1.988
_refine_diff_density_rms 0.284
_refine_ls_abs_structure_details 'Flack H D (1983), Acta Cryst. A39, 876-881'
_refine_ls_abs_structure_Flack 0.50(4)
_refine_ls_extinction_coef 0.00057(6)
_refine_ls_extinction_expression Fc^*^=kFc[1+0.001xFc^2^\l^3^/sin(2\q)]^-1/4^
_refine_ls_extinction_method SHELXL
_refine_ls_goodness_of_fit_ref 1.307
_refine_ls_hydrogen_treatment .
_refine_ls_matrix_type full
_refine_ls_number_parameters 123
_refine_ls_number_reflns 2764
_refine_ls_number_restraints 2
_refine_ls_restrained_S_all 1.307
_refine_ls_R_factor_all 0.0491
_refine_ls_R_factor_gt 0.0370
_refine_ls_shift/su_max 0.001
_refine_ls_shift/su_mean 0.000
_refine_ls_structure_factor_coef Fsqd
_refine_ls_weighting_details 'calc w=1/[\s^2^(Fo^2^)+(0.0400P)^2^+0.0000P] where P=(Fo^2^+2Fc^2^)/3'
_refine_ls_weighting_scheme calc
_refine_ls_wR_factor_gt 0.0957
_refine_ls_wR_factor_ref 0.1011
_reflns_number_gt 2244
_reflns_number_total 2764
_reflns_threshold_expression >2sigma(I)
_cod_data_source_file JSSC-2014-218-198.CIF
_cod_data_source_block Ag1.75InSb5.75Se11
_cod_depositor_comments
;
The following automatic conversions were performed:

data item '_exptl_crystal_density_meas' value 'none' was changed to
'?' -- the value is perceived as not measured.

Automatic conversion script
Id: cif_fix_values 8369 2020-08-20 11:38:08Z andrius 
;
_cod_original_sg_symbol_H-M 'C m'
_cod_database_code 1562284

loop_
_symmetry_equiv_pos_as_xyz
'x, y, z'
'x, -y, z'
'x+1/2, y+1/2, z'
'x+1/2, -y+1/2, z'

loop_
_atom_site_label
_atom_site_type_symbol
_atom_site_fract_x
_atom_site_fract_y
_atom_site_fract_z
_atom_site_U_iso_or_equiv
_atom_site_adp_type
_atom_site_occupancy
_atom_site_symmetry_multiplicity
_atom_site_calc_flag
_atom_site_refinement_flags
_atom_site_disorder_assembly
_atom_site_disorder_group
Sb1 Sb 0.24329(15) 0.0000 0.90013(12) 0.0244(5) Uani 1 2 d S . .
Sb2 Sb 0.4838(2) 0.0000 0.80220(16) 0.0329(6) Uani 1 2 d S . .
Sb3 Sb 0.1956(2) 0.0000 0.50284(17) 0.0395(8) Uani 1 2 d S . .
Sb4 Sb 0.4120(3) 1.0000 0.34563(17) 0.0450(7) Uani 1 2 d S . .
Sb5 Sb 0.7735(3) 0.0000 0.15169(18) 0.0447(7) Uani 1 2 d S . .
Sb6 Sb -0.0026(2) 0.0000 -0.00285(16) 0.0363(7) Uani 0.75 2 d SP . .
Ag1 Ag -0.0026(2) 0.0000 -0.00285(16) 0.0363(7) Uani 0.25 2 d SP . .
Ag2 Ag 0.0965(6) 0.0000 0.2497(5) 0.0307(4) Uani 0.50 2 d SP . .
Ag3 Ag 0.7114(2) 0.0000 0.69915(15) 0.0266(6) Uani 1 2 d S . .
In In 0.95012(16) 0.0000 0.60046(13) 0.0253(6) Uani 1 2 d S . .
Se1 Se 0.3370(3) 0.0000 0.6598(2) 0.0247(8) Uani 1 2 d S . .
Se2 Se 0.0982(4) 0.0000 0.7511(3) 0.0278(3) Uani 1 2 d S . .
Se3 Se 0.5644(3) 0.0000 0.5584(2) 0.0309(10) Uani 1 2 d S . .
Se4 Se 0.8097(3) 0.0000 0.4695(2) 0.0234(8) Uani 1 2 d S . .
Se5 Se 0.6297(2) 0.0000 0.9421(2) 0.0235(9) Uani 1 2 d S . .
Se6 Se 0.8590(3) 0.0000 0.8409(2) 0.0240(8) Uani 1 2 d S . .
Se7 Se 0.3825(3) 0.0000 0.0309(2) 0.0235(8) Uani 1 2 d S . .
Se8 Se 0.4389(3) 0.0000 0.21612(19) 0.0177(6) Uani 1 2 d S . .
Se9 Se 0.7534(3) 0.0000 0.28331(19) 0.0194(7) Uani 1 2 d S . .
Se10 Se 0.0675(3) 0.0000 0.3705(3) 0.0362(11) Uani 1 2 d S . .
Se11 Se 0.1239(3) 0.0000 0.1299(3) 0.0382(12) Uani 1 2 d S . .

loop_
_atom_site_aniso_label
_atom_site_aniso_U_11
_atom_site_aniso_U_22
_atom_site_aniso_U_33
_atom_site_aniso_U_23
_atom_site_aniso_U_13
_atom_site_aniso_U_12
Sb1 0.0145(9) 0.0271(12) 0.0307(13) 0.000 0.0048(10) 0.000
Sb2 0.0243(11) 0.0283(11) 0.0487(16) 0.000 0.0143(11) 0.000
Sb3 0.0440(16) 0.0268(13) 0.0493(18) 0.000 0.0154(14) 0.000
Sb4 0.0587(15) 0.0580(16) 0.0259(12) 0.000 0.0246(12) 0.000
Sb5 0.0715(18) 0.0322(11) 0.0465(16) 0.000 0.0432(14) 0.000
Sb6 0.0403(15) 0.0273(13) 0.0456(17) 0.000 0.0191(14) 0.000
Ag1 0.0403(15) 0.0273(13) 0.0456(17) 0.000 0.0191(14) 0.000
Ag2 0.0266(9) 0.0310(9) 0.0415(10) 0.000 0.0210(8) 0.000
Ag3 0.0271(13) 0.0233(11) 0.0337(15) 0.000 0.0156(11) 0.000
In 0.0193(11) 0.0248(13) 0.0313(14) 0.000 0.0062(11) 0.000
Se1 0.0266(16) 0.0249(16) 0.0227(18) 0.000 0.0071(14) 0.000
Se2 0.0217(6) 0.0254(6) 0.0384(7) 0.000 0.0120(5) 0.000
Se3 0.032(2) 0.0231(19) 0.043(2) 0.000 0.0198(19) 0.000
Se4 0.0217(16) 0.0282(18) 0.0199(16) 0.000 0.0048(15) 0.000
Se5 0.0153(15) 0.0232(17) 0.037(2) 0.000 0.0146(15) 0.000
Se6 0.0209(15) 0.0204(15) 0.034(2) 0.000 0.0132(15) 0.000
Se7 0.0179(16) 0.0296(18) 0.0239(17) 0.000 0.0068(14) 0.000
Se8 0.0168(14) 0.0170(13) 0.0200(15) 0.000 0.0065(13) 0.000
Se9 0.0141(13) 0.0221(15) 0.0216(16) 0.000 0.0042(14) 0.000
Se10 0.0188(16) 0.0217(17) 0.054(3) 0.000 -0.014(2) 0.000
Se11 0.0256(18) 0.0141(16) 0.063(3) 0.000 -0.009(2) 0.000

loop_
_atom_type_symbol
_atom_type_description
_atom_type_scat_dispersion_real
_atom_type_scat_dispersion_imag
_atom_type_scat_source
Ag Ag -0.8971 1.1015 'International Tables Vol C Tables 4.2.6.8 and 6.1.1.4'
In In -0.7276 1.3100 'International Tables Vol C Tables 4.2.6.8 and 6.1.1.4'
Sb Sb -0.5866 1.5461 'International Tables Vol C Tables 4.2.6.8 and 6.1.1.4'
Se Se -0.0929 2.2259 'International Tables Vol C Tables 4.2.6.8 and 6.1.1.4'

loop_
_geom_angle_atom_site_label_1
_geom_angle_atom_site_label_2
_geom_angle_atom_site_label_3
_geom_angle
_geom_angle_site_symmetry_1
_geom_angle_site_symmetry_3
Se7 Sb1 Se5 91.53(11) 1_556 3_445
Se7 Sb1 Se5 91.53(11) 1_556 3_455
Se5 Sb1 Se5 93.90(12) 3_445 3_455
Se7 Sb1 Se6 93.06(11) 1_556 3_455
Se5 Sb1 Se6 174.23(12) 3_445 3_455
Se5 Sb1 Se6 89.48(7) 3_455 3_455
Se7 Sb1 Se6 93.06(11) 1_556 3_445
Se5 Sb1 Se6 89.48(7) 3_445 3_445
Se5 Sb1 Se6 174.23(12) 3_455 3_445
Se6 Sb1 Se6 86.79(13) 3_455 3_445
Se7 Sb1 Se2 176.86(17) 1_556 .
Se5 Sb1 Se2 90.62(11) 3_445 .
Se5 Sb1 Se2 90.62(11) 3_455 .
Se6 Sb1 Se2 84.66(12) 3_455 .
Se6 Sb1 Se2 84.66(12) 3_445 .
Se5 Sb2 Se6 93.23(12) . 3_445
Se5 Sb2 Se6 93.23(12) . 3_455
Se6 Sb2 Se6 90.99(13) 3_445 3_455
Se5 Sb2 Se2 91.52(13) . 3
Se6 Sb2 Se2 175.23(18) 3_445 3
Se6 Sb2 Se2 89.19(9) 3_455 3
Se5 Sb2 Se2 91.52(13) . 3_545
Se6 Sb2 Se2 89.19(9) 3_445 3_545
Se6 Sb2 Se2 175.23(18) 3_455 3_545
Se2 Sb2 Se2 90.25(18) 3 3_545
Se5 Sb2 Se1 179.61(16) . .
Se6 Sb2 Se1 87.04(10) 3_445 .
Se6 Sb2 Se1 87.04(10) 3_455 .
Se2 Sb2 Se1 88.20(14) 3 .
Se2 Sb2 Se1 88.20(14) 3_545 .
Se10 Sb3 Se4 92.01(14) . 3_455
Se10 Sb3 Se4 92.01(14) . 3_445
Se4 Sb3 Se4 96.82(16) 3_455 3_445
Se10 Sb3 Se3 92.79(14) . 3_445
Se4 Sb3 Se3 171.77(14) 3_455 3_445
Se4 Sb3 Se3 89.70(8) 3_445 3_445
Se10 Sb3 Se3 92.79(14) . 3_455
Se4 Sb3 Se3 89.70(8) 3_455 3_455
Se4 Sb3 Se3 171.77(14) 3_445 3_455
Se3 Sb3 Se3 83.38(12) 3_445 3_455
Se10 Sb3 Se1 177.58(19) . .
Se4 Sb3 Se1 89.60(11) 3_455 .
Se4 Sb3 Se1 89.60(11) 3_445 .
Se3 Sb3 Se1 85.41(12) 3_445 .
Se3 Sb3 Se1 85.41(12) 3_455 .
Se8 Sb4 Se10 82.80(15) 1_565 3_565
Se8 Sb4 Se10 82.80(15) 1_565 3
Se10 Sb4 Se10 90.92(14) 3_565 3
Se8 Sb4 Se9 83.49(9) 1_565 3_455
Se10 Sb4 Se9 166.16(17) 3_565 3_455
Se10 Sb4 Se9 89.22(6) 3 3_455
Se8 Sb4 Se9 83.49(9) 1_565 3_465
Se10 Sb4 Se9 89.22(6) 3_565 3_465
Se10 Sb4 Se9 166.16(17) 3 3_465
Se9 Sb4 Se9 87.37(9) 3_455 3_465
Se9 Sb5 Se11 83.43(15) . 3_545
Se9 Sb5 Se11 83.43(15) . 3
Se11 Sb5 Se11 93.09(15) 3_545 3
Se9 Sb5 Se8 82.13(9) . 3
Se11 Sb5 Se8 165.04(18) 3_545 3
Se11 Sb5 Se8 89.13(6) 3 3
Se9 Sb5 Se8 82.13(9) . 3_545
Se11 Sb5 Se8 89.13(6) 3_545 3_545
Se11 Sb5 Se8 165.04(18) 3 3_545
Se8 Sb5 Se8 85.06(9) 3 3_545
Se11 Sb6 Se7 91.60(15) . 3_445
Se11 Sb6 Se7 91.60(15) . 3_455
Se7 Sb6 Se7 96.35(15) 3_445 3_455
Se11 Sb6 Se6 177.56(18) . 1_454
Se7 Sb6 Se6 90.03(11) 3_445 1_454
Se7 Sb6 Se6 90.03(11) 3_455 1_454
Se11 Sb6 Se5 92.92(13) . 3_454
Se7 Sb6 Se5 172.07(14) 3_445 3_454
Se7 Sb6 Se5 90.03(7) 3_455 3_454
Se6 Sb6 Se5 85.26(11) 1_454 3_454
Se11 Sb6 Se5 92.92(13) . 3_444
Se7 Sb6 Se5 90.03(7) 3_445 3_444
Se7 Sb6 Se5 172.07(14) 3_455 3_444
Se6 Sb6 Se5 85.26(11) 1_454 3_444
Se5 Sb6 Se5 83.24(11) 3_454 3_444
Se11 Ag2 Se10 179.6(4) . .
Se11 Ag2 Se9 85.5(3) . 3_455
Se10 Ag2 Se9 94.8(3) . 3_455
Se11 Ag2 Se9 85.5(3) . 3_445
Se10 Ag2 Se9 94.8(3) . 3_445
Se9 Ag2 Se9 90.4(2) 3_455 3_445
Se11 Ag2 Se8 94.6(3) . 3_445
Se10 Ag2 Se8 85.1(2) . 3_445
Se9 Ag2 Se8 179.9(4) 3_455 3_445
Se9 Ag2 Se8 89.69(2) 3_445 3_445
Se11 Ag2 Se8 94.6(3) . 3_455
Se10 Ag2 Se8 85.1(2) . 3_455
Se9 Ag2 Se8 89.69(2) 3_455 3_455
Se9 Ag2 Se8 179.9(4) 3_445 3_455
Se8 Ag2 Se8 90.2(2) 3_445 3_455
Se3 Ag3 Se1 93.17(12) . 3
Se3 Ag3 Se1 93.17(11) . 3_545
Se1 Ag3 Se1 90.49(14) 3 3_545
Se3 Ag3 Se2 91.87(13) . 3_545
Se1 Ag3 Se2 174.95(18) 3 3_545
Se1 Ag3 Se2 89.38(9) 3_545 3_545
Se3 Ag3 Se2 91.87(13) . 3
Se1 Ag3 Se2 89.38(9) 3 3
Se1 Ag3 Se2 174.95(18) 3_545 3
Se2 Ag3 Se2 90.31(18) 3_545 3
Se3 Ag3 Se6 179.89(16) . .
Se1 Ag3 Se6 86.91(10) 3 .
Se1 Ag3 Se6 86.91(10) 3_545 .
Se2 Ag3 Se6 88.05(14) 3_545 .
Se2 Ag3 Se6 88.05(14) 3 .
Se4 In Se3 91.77(11) . 3
Se4 In Se3 91.77(11) . 3_545
Se3 In Se3 93.63(14) 3 3_545
Se4 In Se1 93.23(11) . 3_545
Se3 In Se1 174.19(14) 3 3_545
Se3 In Se1 89.19(8) 3_545 3_545
Se4 In Se1 93.23(11) . 3
Se3 In Se1 89.19(8) 3 3
Se3 In Se1 174.19(14) 3_545 3
Se1 In Se1 87.56(14) 3_545 3
Se4 In Se2 176.93(17) . 1_655
Se3 In Se2 90.34(12) 3 1_655
Se3 In Se2 90.34(12) 3_545 1_655
Se1 In Se2 84.56(12) 3_545 1_655
Se1 In Se2 84.56(12) 3 1_655
Ag3 Se1 Ag3 90.49(14) 3_445 3_455
Ag3 Se1 Sb2 92.85(12) 3_445 .
Ag3 Se1 Sb2 92.85(12) 3_455 .
Ag3 Se1 In 172.79(16) 3_445 3_455
Ag3 Se1 In 90.54(5) 3_455 3_455
Sb2 Se1 In 94.23(11) . 3_455
Ag3 Se1 In 90.54(5) 3_445 3_445
Ag3 Se1 In 172.79(16) 3_455 3_445
Sb2 Se1 In 94.23(11) . 3_445
In Se1 In 87.56(14) 3_455 3_445
Ag3 Se1 Sb3 90.41(11) 3_445 .
Ag3 Se1 Sb3 90.41(11) 3_455 .
Sb2 Se1 Sb3 175.37(19) . .
In Se1 Sb3 82.44(11) 3_455 .
In Se1 Sb3 82.44(11) 3_445 .
Ag3 Se2 Ag3 90.31(18) 3_455 3_445
Ag3 Se2 Sb2 179.6(3) 3_455 3_445
Ag3 Se2 Sb2 89.722(18) 3_445 3_445
Ag3 Se2 Sb2 89.722(18) 3_455 3_455
Ag3 Se2 Sb2 179.6(3) 3_445 3_455
Sb2 Se2 Sb2 90.25(18) 3_445 3_455
Ag3 Se2 Sb1 93.61(14) 3_455 .
Ag3 Se2 Sb1 93.61(14) 3_445 .
Sb2 Se2 Sb1 86.79(16) 3_445 .
Sb2 Se2 Sb1 86.79(16) 3_455 .
Ag3 Se2 In 86.62(16) 3_455 1_455
Ag3 Se2 In 86.62(16) 3_445 1_455
Sb2 Se2 In 92.98(14) 3_445 1_455
Sb2 Se2 In 92.98(14) 3_455 1_455
Sb1 Se2 In 179.7(2) . 1_455
In Se3 In 93.63(14) 3_445 3_455
In Se3 Ag3 91.13(12) 3_445 .
In Se3 Ag3 91.13(12) 3_455 .
In Se3 Sb3 174.52(13) 3_445 3
In Se3 Sb3 91.46(5) 3_455 3
Ag3 Se3 Sb3 90.79(11) . 3
In Se3 Sb3 91.46(5) 3_445 3_545
In Se3 Sb3 174.52(13) 3_455 3_545
Ag3 Se3 Sb3 90.79(11) . 3_545
Sb3 Se3 Sb3 83.38(12) 3 3_545
In Se4 Sb3 94.39(13) . 3_545
In Se4 Sb3 94.39(13) . 3
Sb3 Se4 Sb3 96.82(16) 3_545 3
Sb1 Se5 Sb1 93.89(12) 3 3_545
Sb1 Se5 Sb2 91.01(11) 3 .
Sb1 Se5 Sb2 91.01(11) 3_545 .
Sb1 Se5 Ag1 174.43(12) 3 3_546
Sb1 Se5 Ag1 91.41(5) 3_545 3_546
Sb2 Se5 Ag1 90.58(10) . 3_546
Sb1 Se5 Sb6 174.43(12) 3 3_546
Sb1 Se5 Sb6 91.41(5) 3_545 3_546
Sb2 Se5 Sb6 90.58(10) . 3_546
Ag1 Se5 Sb6 0.00(7) 3_546 3_546
Sb1 Se5 Ag1 91.41(5) 3 3_556
Sb1 Se5 Ag1 174.43(12) 3_545 3_556
Sb2 Se5 Ag1 90.58(10) . 3_556
Ag1 Se5 Ag1 83.24(11) 3_546 3_556
Sb6 Se5 Ag1 83.24(11) 3_546 3_556
Sb1 Se5 Sb6 91.41(5) 3 3_556
Sb1 Se5 Sb6 174.43(12) 3_545 3_556
Sb2 Se5 Sb6 90.58(10) . 3_556
Ag1 Se5 Sb6 83.24(11) 3_546 3_556
Sb6 Se5 Sb6 83.24(11) 3_546 3_556
Ag1 Se5 Sb6 0.00(10) 3_556 3_556
Sb2 Se6 Sb2 90.99(13) 3 3_545
Sb2 Se6 Ag3 93.20(12) 3 .
Sb2 Se6 Ag3 93.20(12) 3_545 .
Sb2 Se6 Sb1 172.85(16) 3 3_545
Sb2 Se6 Sb1 90.70(5) 3_545 3_545
Ag3 Se6 Sb1 93.63(10) . 3_545
Sb2 Se6 Sb1 90.70(5) 3 3
Sb2 Se6 Sb1 172.85(16) 3_545 3
Ag3 Se6 Sb1 93.63(10) . 3
Sb1 Se6 Sb1 86.79(13) 3_545 3
Sb2 Se6 Ag1 90.68(11) 3 1_656
Sb2 Se6 Ag1 90.68(11) 3_545 1_656
Ag3 Se6 Ag1 174.46(17) . 1_656
Sb1 Se6 Ag1 82.36(10) 3_545 1_656
Sb1 Se6 Ag1 82.36(10) 3 1_656
Sb2 Se6 Sb6 90.68(11) 3 1_656
Sb2 Se6 Sb6 90.68(11) 3_545 1_656
Ag3 Se6 Sb6 174.46(17) . 1_656
Sb1 Se6 Sb6 82.36(10) 3_545 1_656
Sb1 Se6 Sb6 82.36(10) 3 1_656
Ag1 Se6 Sb6 0.00(7) 1_656 1_656
Sb1 Se7 Ag1 94.18(13) 1_554 3
Sb1 Se7 Sb6 94.18(13) 1_554 3
Ag1 Se7 Sb6 0.00(12) 3 3
Sb1 Se7 Sb6 94.18(13) 1_554 3_545
Ag1 Se7 Sb6 96.35(15) 3 3_545
Sb6 Se7 Sb6 96.35(15) 3 3_545
Sb1 Se7 Ag1 94.18(13) 1_554 3_545
Ag1 Se7 Ag1 96.35(15) 3 3_545
Sb6 Se7 Ag1 96.35(15) 3 3_545
Sb6 Se7 Ag1 0.00(12) 3_545 3_545
Sb4 Se8 Ag2 94.1(2) 1_545 3
Sb4 Se8 Ag2 94.1(2) 1_545 3_545
Ag2 Se8 Ag2 90.2(2) 3 3_545
Sb4 Se8 Sb5 96.44(11) 1_545 3_445
Ag2 Se8 Sb5 169.2(2) 3 3_445
Ag2 Se8 Sb5 91.42(11) 3_545 3_445
Sb4 Se8 Sb5 96.44(11) 1_545 3_455
Ag2 Se8 Sb5 91.42(11) 3 3_455
Ag2 Se8 Sb5 169.2(2) 3_545 3_455
Sb5 Se8 Sb5 85.06(9) 3_445 3_455
Sb5 Se9 Ag2 92.6(2) . 3_545
Sb5 Se9 Ag2 92.6(2) . 3
Ag2 Se9 Ag2 90.4(2) 3_545 3
Sb5 Se9 Sb4 97.91(11) . 3_545
Ag2 Se9 Sb4 169.4(3) 3_545 3_545
Ag2 Se9 Sb4 90.14(11) 3 3_545
Sb5 Se9 Sb4 97.91(11) . 3_535
Ag2 Se9 Sb4 90.14(11) 3_545 3_535
Ag2 Se9 Sb4 169.4(3) 3 3_535
Sb4 Se9 Sb4 87.37(9) 3_545 3_535
Ag2 Se10 Sb3 132.6(2) . .
Ag2 Se10 Sb4 97.98(19) . 3_435
Sb3 Se10 Sb4 114.36(18) . 3_435
Ag2 Se10 Sb4 97.98(19) . 3_445
Sb3 Se10 Sb4 114.36(18) . 3_445
Sb4 Se10 Sb4 90.92(14) 3_435 3_445
Ag2 Se11 Sb6 133.5(2) . .
Ag2 Se11 Sb5 98.4(2) . 3_455
Sb6 Se11 Sb5 112.77(18) . 3_455
Ag2 Se11 Sb5 98.42(19) . 3_445
Sb6 Se11 Sb5 112.77(18) . 3_445
Sb5 Se11 Sb5 93.09(15) 3_455 3_445

loop_
_geom_bond_atom_site_label_1
_geom_bond_atom_site_label_2
_geom_bond_distance
_geom_bond_site_symmetry_2
Sb1 Se7 2.686(4) 1_556
Sb1 Se5 2.795(3) 3_445
Sb1 Se5 2.795(3) 3_455
Sb1 Se6 2.972(4) 3_455
Sb1 Se6 2.972(4) 3_445
Sb1 Se2 2.985(6) .
Sb2 Se5 2.857(4) .
Sb2 Se6 2.864(3) 3_445
Sb2 Se6 2.864(3) 3_455
Sb2 Se2 2.882(5) 3
Sb2 Se2 2.882(4) 3_545
Sb2 Se1 2.897(4) .
Sb3 Se10 2.647(5) .
Sb3 Se4 2.731(3) 3_455
Sb3 Se4 2.731(3) 3_445
Sb3 Se3 3.071(4) 3_445
Sb3 Se3 3.071(4) 3_455
Sb3 Se1 3.088(5) .
Sb4 Se8 2.604(4) 1_565
Sb4 Se10 2.865(3) 3_565
Sb4 Se10 2.865(3) 3
Sb4 Se9 2.957(2) 3_455
Sb4 Se9 2.957(2) 3_465
Sb5 Se9 2.609(4) .
Sb5 Se11 2.813(4) 3_545
Sb5 Se11 2.813(4) 3
Sb5 Se8 3.021(3) 3
Sb5 Se8 3.021(3) 3_545
Sb6 Se11 2.646(6) .
Sb6 Se7 2.740(3) 3_445
Sb6 Se7 2.740(3) 3_455
Sb6 Se6 3.063(5) 1_454
Sb6 Se5 3.075(3) 3_454
Sb6 Se5 3.075(3) 3_444
Ag2 Se11 2.422(11) .
Ag2 Se10 2.450(11) .
Ag2 Se9 2.877(6) 3_455
Ag2 Se9 2.877(6) 3_445
Ag2 Se8 2.883(6) 3_445
Ag2 Se8 2.883(6) 3_455
Ag3 Se3 2.875(5) .
Ag3 Se1 2.876(3) 3
Ag3 Se1 2.876(3) 3_545
Ag3 Se2 2.880(5) 3_545
Ag3 Se2 2.880(5) 3
Ag3 Se6 2.892(4) .
In Se4 2.696(4) .
In Se3 2.801(3) 3
In Se3 2.801(3) 3_545
In Se1 2.952(4) 3_545
In Se1 2.952(4) 3
In Se2 3.026(6) 1_655
Se1 Ag3 2.876(3) 3_445
Se1 Ag3 2.876(3) 3_455
Se1 In 2.952(4) 3_455
Se1 In 2.952(4) 3_445
Se2 Ag3 2.880(5) 3_455
Se2 Ag3 2.880(5) 3_445
Se2 Sb2 2.882(4) 3_445
Se2 Sb2 2.882(4) 3_455
Se2 In 3.026(6) 1_455
Se3 In 2.801(3) 3_445
Se3 In 2.801(3) 3_455
Se3 Sb3 3.071(4) 3
Se3 Sb3 3.071(4) 3_545
Se4 Sb3 2.731(3) 3_545
Se4 Sb3 2.731(3) 3
Se5 Sb1 2.795(3) 3
Se5 Sb1 2.795(3) 3_545
Se5 Ag1 3.075(3) 3_546
Se5 Sb6 3.075(3) 3_546
Se5 Ag1 3.075(3) 3_556
Se5 Sb6 3.075(3) 3_556
Se6 Sb2 2.864(3) 3
Se6 Sb2 2.864(3) 3_545
Se6 Sb1 2.972(4) 3_545
Se6 Sb1 2.972(4) 3
Se6 Ag1 3.063(5) 1_656
Se6 Sb6 3.063(5) 1_656
Se7 Sb1 2.686(4) 1_554
Se7 Ag1 2.740(3) 3
Se7 Sb6 2.740(3) 3
Se7 Sb6 2.740(3) 3_545
Se7 Ag1 2.740(3) 3_545
Se8 Sb4 2.604(4) 1_545
Se8 Ag2 2.883(6) 3
Se8 Ag2 2.883(6) 3_545
Se8 Sb5 3.021(3) 3_445
Se8 Sb5 3.021(3) 3_455
Se9 Ag2 2.877(6) 3_545
Se9 Ag2 2.877(6) 3
Se9 Sb4 2.957(2) 3_545
Se9 Sb4 2.957(2) 3_535
Se10 Sb4 2.865(3) 3_435
Se10 Sb4 2.865(3) 3_445
Se11 Sb5 2.813(4) 3_455
Se11 Sb5 2.813(4) 3_445
